data_2100162
loop_
_publ_author_name
'Vijayan, M'

_publ_section_title
;
 X-ray studies on crystalline complexes involving amino acids and
 peptides. XLII. Adipic acid complexes of <small>L</small>- and
 <small>DL</small>-arginine and supramolecular association in
 arginine--dicarboxylic acid complexes
;
_journal_issue 1
_journal_name_full 'Acta Crystallographica Section B'
_journal_page_first 89
_journal_page_last 95
_journal_paper_doi 10.1107/S0108768104030010
_journal_volume 61
_journal_year 2005
_chemical_formula_moiety '2(C6 H15 N4 O2), C6 H8 O4'
_chemical_formula_sum 'C18 H38 N8 O8'
_chemical_formula_weight 494.56
_chemical_name_common 'L-arginine complex'
_chemical_name_systematic ' ?'
_space_group_IT_number 4
_symmetry_cell_setting monoclinic
_symmetry_space_group_name_Hall 'P 2yb'
_symmetry_space_group_name_H-M 'P 1 21 1'
_atom_sites_solution_hydrogens geom
_atom_sites_solution_primary direct
_atom_sites_solution_secondary difmap
_cell_angle_alpha 90
_cell_angle_beta 105.977(5)
_cell_angle_gamma 90
_cell_formula_units_Z 2
_cell_length_a 12.494(4)
_cell_length_b 5.9510(17)
_cell_length_c 16.719(5)
_cell_measurement_reflns_used 3711
_cell_measurement_temperature 298(2)
_cell_measurement_theta_max 24.7
_cell_measurement_theta_min 1.3
_cell_volume 1195.1(6)
_computing_cell_refinement 'Bruker SMART'
_computing_data_collection 'Bruker SMART'
_computing_data_reduction 'Bruker SAINT'
_computing_molecular_graphics Ortep-3
_computing_publication_material 'PLATON (Spek, 1990)'
_computing_structure_refinement 'SHELXL-97 (Sheldrick, 1997)'
_computing_structure_solution 'SHELXS-97 (Sheldrick, 1990)'
_diffrn_ambient_temperature 298(2)
_diffrn_measured_fraction_theta_full 0.996
_diffrn_measured_fraction_theta_max 0.996
_diffrn_measurement_device_type 'Bruker SMART CCD area detector'
_diffrn_measurement_method 'phi and omega scans'
_diffrn_radiation_monochromator graphite
_diffrn_radiation_source 'fine-focus sealed tube'
_diffrn_radiation_type MoK\a
_diffrn_radiation_wavelength 0.71073
_diffrn_reflns_av_R_equivalents 0.0190
_diffrn_reflns_av_sigmaI/netI 0.0410
_diffrn_reflns_limit_h_max 14
_diffrn_reflns_limit_h_min -14
_diffrn_reflns_limit_k_max 6
_diffrn_reflns_limit_k_min -6
_diffrn_reflns_limit_l_max 18
_diffrn_reflns_limit_l_min -19
_diffrn_reflns_number 6142
_diffrn_reflns_reduction_process ' ?'
_diffrn_reflns_theta_full 24.71
_diffrn_reflns_theta_max 24.71
_diffrn_reflns_theta_min 1.27
_exptl_absorpt_coefficient_mu 0.108
_exptl_absorpt_correction_T_max 0.9935
_exptl_absorpt_correction_T_min 0.9734
_exptl_absorpt_correction_type multi-scan
_exptl_absorpt_process_details 'Sheldrick, 1999'
_exptl_crystal_colour colourless
_exptl_crystal_density_diffrn 1.374
_exptl_crystal_density_method 'Not Measured'
_exptl_crystal_description platy
_exptl_crystal_F_000 532
_exptl_crystal_size_max 0.25
_exptl_crystal_size_mid 0.07
_exptl_crystal_size_min 0.06
_refine_diff_density_max 0.172
_refine_diff_density_min -0.167
_refine_ls_abs_structure_details 'Flack H.D. (1983), Acta Cryst. A39, 876-881'
_refine_ls_abs_structure_Flack -0.1(11)
_refine_ls_extinction_method none
_refine_ls_goodness_of_fit_ref 0.855
_refine_ls_hydrogen_treatment refall
_refine_ls_matrix_type full
_refine_ls_number_parameters 459
_refine_ls_number_reflns 3711
_refine_ls_number_restraints 1
_refine_ls_restrained_S_all 0.855
_refine_ls_R_factor_all 0.0428
_refine_ls_R_factor_gt 0.0387
_refine_ls_shift/su_max 0.012
_refine_ls_shift/su_mean 0.002
_refine_ls_structure_factor_coef Fsqd
_refine_ls_weighting_details 'calc w=1/[\s^2^(Fo^2^)+(0.1000P)^2^+0.0000P] where P=(Fo^2^+2Fc^2^)/3'
_refine_ls_weighting_scheme calc
_refine_ls_wR_factor_gt 0.1084
_refine_ls_wR_factor_ref 0.1131
_reflns_number_gt 3396
_reflns_number_total 3711
_reflns_threshold_expression >2sigma(I)
_cod_data_source_file de5013.cif
_cod_data_source_block larad_m
_cod_depositor_comments
;
The following automatic conversions were performed:
'_symmetry_cell_setting' value 'Monoclinic' changed to 'monoclinic'
according to '/home/saulius/struct/CIF-dictionaries/cif_core.dic'
dictionary named 'cif_core.dic' version 2.4.1 from 2010-06-29.

Automatic conversion script
Id: cif_fix_enum 1527 2010-12-29 10:47:43Z saulius 

The following automatic conversions were performed:

'_symmetry_cell_setting' value 'Monoclinic' changed to 'monoclinic'
according to /home/saulius/struct/CIF-dictionaries/cif_core.dic
dictionary named 'cif_core.dic' version 2.4.1 from 2010-06-29.

Automatic conversion script
Id: cif_fix_values 1715 2011-07-08 13:25:40Z adriana 
;
_cod_original_sg_symbol_H-M 'P 21'
_cod_database_code 2100162

loop_
_symmetry_equiv_pos_as_xyz
x,y,z
-x,1/2+y,-z

loop_
_atom_site_label
_atom_site_fract_x
_atom_site_fract_y
_atom_site_fract_z
_atom_site_U_iso_or_equiv
_atom_site_adp_type
_atom_site_calc_flag
_atom_site_refinement_flags
_atom_site_occupancy
_atom_site_disorder_assembly
_atom_site_disorder_group
_atom_site_type_symbol
N1 1.01548(17) 0.9154(4) 0.88174(12) 0.0240(4) Uani d . 1 . . N
O1 0.96221(14) 0.5244(3) 0.95135(9) 0.0366(4) Uani d . 1 . . O
O2 0.96334(19) 0.3583(3) 0.83320(12) 0.0566(6) Uani d . 1 . . O
C1 0.95512(17) 0.5228(4) 0.87500(13) 0.0252(5) Uani d . 1 . . C
C2 0.93201(17) 0.7539(4) 0.83210(13) 0.0233(5) Uani d . 1 . . C
H2 0.8586 0.8030 0.8357 0.028 Uiso calc R 1 . . H
C3 0.92912(17) 0.7552(4) 0.74139(12) 0.0271(5) Uani d . 1 . . C
H3A 0.8882 0.6244 0.7147 0.033 Uiso calc R 1 . . H
H3B 1.0047 0.7426 0.7369 0.033 Uiso calc R 1 . . H
C4 0.87581(19) 0.9652(5) 0.69515(12) 0.0302(6) Uani d . 1 . . C
H4A 0.8060 0.9940 0.7080 0.036 Uiso calc R 1 . . H
H4B 0.9244 1.0928 0.7146 0.036 Uiso calc R 1 . . H
C5 0.85417(19) 0.9446(5) 0.60204(13) 0.0309(5) Uani d . 1 . . C
H5A 0.8275 1.0874 0.5762 0.037 Uiso calc R 1 . . H
H5B 0.9233 0.9092 0.5891 0.037 Uiso calc R 1 . . H
N6 0.77239(15) 0.7705(4) 0.56788(11) 0.0296(5) Uani d . 1 . . N
C7 0.78677(18) 0.5905(4) 0.52479(13) 0.0271(5) Uani d . 1 . . C
N8 0.88506(17) 0.5337(5) 0.51713(15) 0.0428(6) Uani d . 1 . . N
N9 0.69899(17) 0.4645(4) 0.48849(14) 0.0385(6) Uani d . 1 . . N
N11 0.47199(16) 0.3474(4) 0.62115(13) 0.0278(5) Uani d . 1 . . N
O11 0.53182(13) 0.7147(3) 0.55435(10) 0.0370(5) Uani d . 1 . . O
O12 0.5459(2) 0.9183(3) 0.66813(13) 0.0640(7) Uani d . 1 . . O
C11 0.53475(19) 0.7406(4) 0.62924(15) 0.0304(6) Uani d . 1 . . C
C12 0.52925(17) 0.5288(4) 0.67927(13) 0.0249(5) Uani d . 1 . . C
H12 0.4847 0.5617 0.7178 0.030 Uiso calc R 1 . . H
C13 0.64495(17) 0.4533(4) 0.73018(13) 0.0300(5) Uani d . 1 . . C
H13A 0.6822 0.3834 0.6928 0.036 Uiso calc R 1 . . H
H13B 0.6875 0.5857 0.7535 0.036 Uiso calc R 1 . . H
C14 0.6474(2) 0.2896(5) 0.80096(13) 0.0345(6) Uani d . 1 . . C
H14A 0.5934 0.1715 0.7802 0.041 Uiso calc R 1 . . H
H14B 0.7204 0.2203 0.8185 0.041 Uiso calc R 1 . . H
C15 0.6223(2) 0.3985(5) 0.87609(14) 0.0362(6) Uani d . 1 . . C
H15A 0.5539 0.4845 0.8583 0.043 Uiso calc R 1 . . H
H15B 0.6120 0.2830 0.9142 0.043 Uiso calc R 1 . . H
N16 0.71339(17) 0.5462(4) 0.91837(12) 0.0338(5) Uani d . 1 . . N
C17 0.70469(19) 0.7180(5) 0.96698(14) 0.0313(6) Uani d . 1 . . C
N18 0.60849(18) 0.7865(5) 0.97442(16) 0.0460(7) Uani d . 1 . . N
N19 0.79692(18) 0.8235(5) 1.00812(14) 0.0436(6) Uani d . 1 . . N
O21 0.21705(13) -0.2818(3) 0.89309(11) 0.0462(5) Uani d . 1 . . O
O22 0.39213(14) -0.3812(4) 0.91304(12) 0.0506(6) Uani d . 1 . . O
C23 0.31072(19) -0.2600(5) 0.87990(14) 0.0330(6) Uani d . 1 . . C
C24 0.3284(2) -0.0812(6) 0.82081(16) 0.0458(7) Uani d . 1 . . C
H24A 0.3886 0.0152 0.8511 0.055 Uiso calc R 1 . . H
H24B 0.3534 -0.1548 0.7774 0.055 Uiso calc R 1 . . H
C25 0.2318(2) 0.0652(5) 0.77992(15) 0.0371(6) Uani d . 1 . . C
H25A 0.2083 0.1466 0.8224 0.045 Uiso calc R 1 . . H
H25B 0.1702 -0.0288 0.7502 0.045 Uiso calc R 1 . . H
C26 0.25825(19) 0.2315(5) 0.71983(15) 0.0372(6) Uani d . 1 . . C
H26A 0.3203 0.3244 0.7495 0.045 Uiso calc R 1 . . H
H26B 0.2813 0.1497 0.6772 0.045 Uiso calc R 1 . . H
C27 0.1621(2) 0.3808(5) 0.67872(16) 0.0400(7) Uani d . 1 . . C
H27A 0.1376 0.4559 0.7221 0.048 Uiso calc R 1 . . H
H27B 0.1013 0.2860 0.6483 0.048 Uiso calc R 1 . . H
C28 0.18174(18) 0.5578(5) 0.61971(13) 0.0301(6) Uani d . 1 . . C
O29 0.27334(13) 0.5652(3) 0.60343(10) 0.0388(5) Uani d . 1 . . O
O30 0.10253(13) 0.6905(3) 0.58914(11) 0.0420(5) Uani d . 1 . . O
H1A 1.088(2) 0.877(4) 0.8829(14) 0.036(7) Uiso d . 1 . . H
H1B 0.999(2) 1.052(5) 0.8635(15) 0.026(6) Uiso d . 1 . . H
H1C 1.0151(19) 0.908(5) 0.9380(15) 0.041(7) Uiso d . 1 . . H
H6A 0.702(2) 0.810(5) 0.5692(14) 0.037(7) Uiso d . 1 . . H
H8A 0.8889(17) 0.419(5) 0.4860(14) 0.023(6) Uiso d . 1 . . H
H8B 0.953(2) 0.613(6) 0.5431(17) 0.065(10) Uiso d . 1 . . H
H9A 0.630(2) 0.480(5) 0.4972(15) 0.050(8) Uiso d . 1 . . H
H9B 0.709(2) 0.339(6) 0.4639(18) 0.058(10) Uiso d . 1 . . H
H11A 0.494(2) 0.174(6) 0.6427(17) 0.051(8) Uiso d . 1 . . H
H11B 0.398(2) 0.369(4) 0.6104(14) 0.034(7) Uiso d . 1 . . H
H11C 0.4946(19) 0.360(5) 0.5700(16) 0.040(7) Uiso d . 1 . . H
H16A 0.7788(19) 0.506(5) 0.9261(13) 0.029(7) Uiso d . 1 . . H
H18A 0.549(2) 0.727(5) 0.9525(14) 0.028(7) Uiso d . 1 . . H
H18B 0.603(2) 0.898(6) 1.0223(18) 0.072(10) Uiso d . 1 . . H
H19A 0.794(2) 0.930(6) 1.0417(16) 0.042(8) Uiso d . 1 . . H
H19B 0.8621(19) 0.784(5) 1.0010(13) 0.035(7) Uiso d . 1 . . H

loop_
_atom_site_aniso_label
_atom_site_aniso_U_11
_atom_site_aniso_U_22
_atom_site_aniso_U_33
_atom_site_aniso_U_12
_atom_site_aniso_U_13
_atom_site_aniso_U_23
N1 0.0338(11) 0.0160(12) 0.0211(10) -0.0006(9) 0.0058(8) 0.0020(8)
O1 0.0515(10) 0.0331(11) 0.0272(8) 0.0077(8) 0.0145(7) 0.0094(8)
O2 0.1109(17) 0.0189(11) 0.0342(11) 0.0077(11) 0.0104(11) -0.0028(9)
C1 0.0250(11) 0.0223(14) 0.0268(12) -0.0021(10) 0.0046(9) 0.0008(11)
C2 0.0244(11) 0.0218(13) 0.0227(11) 0.0036(9) 0.0049(9) -0.0012(10)
C3 0.0307(11) 0.0251(13) 0.0246(11) 0.0011(10) 0.0061(9) -0.0027(10)
C4 0.0419(13) 0.0213(14) 0.0256(11) 0.0020(11) 0.0063(10) -0.0017(11)
C5 0.0430(13) 0.0223(13) 0.0245(11) -0.0012(11) 0.0046(10) 0.0015(11)
N6 0.0307(10) 0.0324(13) 0.0250(10) 0.0011(9) 0.0066(8) -0.0036(9)
C7 0.0296(12) 0.0266(15) 0.0221(11) 0.0008(10) 0.0022(9) 0.0022(11)
N8 0.0298(12) 0.0434(16) 0.0550(14) -0.0037(11) 0.0113(10) -0.0242(13)
N9 0.0291(11) 0.0383(15) 0.0462(13) -0.0027(10) 0.0072(10) -0.0164(12)
N11 0.0279(11) 0.0238(12) 0.0308(11) -0.0017(9) 0.0066(9) -0.0003(9)
O11 0.0426(10) 0.0335(11) 0.0387(10) 0.0017(8) 0.0174(8) 0.0071(9)
O12 0.1078(18) 0.0206(11) 0.0476(12) 0.0001(12) -0.0054(12) -0.0052(10)
C11 0.0273(12) 0.0241(14) 0.0355(14) 0.0011(11) 0.0017(10) 0.0017(12)
C12 0.0245(11) 0.0241(13) 0.0256(11) 0.0006(10) 0.0064(9) -0.0042(10)
C13 0.0286(11) 0.0313(14) 0.0280(11) 0.0020(10) 0.0044(9) -0.0018(11)
C14 0.0417(13) 0.0268(15) 0.0303(12) 0.0018(12) 0.0021(10) -0.0013(12)
C15 0.0426(13) 0.0362(17) 0.0297(13) -0.0080(12) 0.0095(10) -0.0006(11)
N16 0.0285(11) 0.0397(13) 0.0319(10) 0.0008(10) 0.0063(9) -0.0098(10)
C17 0.0324(12) 0.0362(16) 0.0255(12) -0.0040(11) 0.0081(10) -0.0041(12)
N18 0.0299(12) 0.0527(17) 0.0562(15) -0.0051(12) 0.0130(11) -0.0271(14)
N19 0.0333(12) 0.0515(17) 0.0456(14) -0.0072(11) 0.0101(10) -0.0223(13)
O21 0.0346(9) 0.0459(13) 0.0623(12) 0.0070(9) 0.0206(9) 0.0232(11)
O22 0.0304(9) 0.0513(14) 0.0691(13) 0.0060(9) 0.0118(9) 0.0335(11)
C23 0.0304(12) 0.0314(15) 0.0368(13) 0.0016(12) 0.0086(10) 0.0067(13)
C24 0.0361(13) 0.053(2) 0.0508(16) 0.0046(14) 0.0171(12) 0.0189(15)
C25 0.0396(14) 0.0345(17) 0.0399(14) 0.0028(12) 0.0154(11) 0.0091(13)
C26 0.0359(13) 0.0380(17) 0.0408(14) 0.0057(13) 0.0158(11) 0.0128(14)
C27 0.0371(13) 0.0393(18) 0.0474(15) 0.0059(12) 0.0178(11) 0.0169(14)
C28 0.0278(12) 0.0313(15) 0.0303(12) -0.0001(11) 0.0064(10) 0.0026(12)
O29 0.0309(9) 0.0404(12) 0.0474(10) 0.0054(8) 0.0149(7) 0.0181(10)
O30 0.0290(9) 0.0395(12) 0.0564(11) 0.0044(8) 0.0099(8) 0.0177(10)

loop_
_atom_type_symbol
_atom_type_description
_atom_type_scat_dispersion_real
_atom_type_scat_dispersion_imag
_atom_type_scat_source
O O 0.0106 0.0060 'International Tables Vol C Tables 4.2.6.8 and 6.1.1.4'
N N 0.0061 0.0033 'International Tables Vol C Tables 4.2.6.8 and 6.1.1.4'
H H 0.0000 0.0000 'International Tables Vol C Tables 4.2.6.8 and 6.1.1.4'
C C 0.0033 0.0016 'International Tables Vol C Tables 4.2.6.8 and 6.1.1.4'

loop_
_geom_angle_atom_site_label_1
_geom_angle_atom_site_label_2
_geom_angle_atom_site_label_3
_geom_angle
C2 N1 H1A 112.4(15)
C2 N1 H1B 110.1(17)
H1A N1 H1B 112(2)
C2 N1 H1C 109.3(16)
H1A N1 H1C 104(2)
H1B N1 H1C 109(2)
O2 C1 O1 126.4(2)
O2 C1 C2 118.85(19)
O1 C1 C2 114.8(2)
N1 C2 C3 112.08(19)
N1 C2 C1 107.66(18)
C3 C2 C1 115.00(19)
N1 C2 H2 107.2
C3 C2 H2 107.2
C1 C2 H2 107.2
C2 C3 C4 113.64(19)
C2 C3 H3A 108.8
C4 C3 H3A 108.8
C2 C3 H3B 108.8
C4 C3 H3B 108.8
H3A C3 H3B 107.7
C5 C4 C3 112.7(2)
C5 C4 H4A 109.1
C3 C4 H4A 109.1
C5 C4 H4B 109.1
C3 C4 H4B 109.1
H4A C4 H4B 107.8
N6 C5 C4 111.7(2)
N6 C5 H5A 109.3
C4 C5 H5A 109.3
N6 C5 H5B 109.3
C4 C5 H5B 109.3
H5A C5 H5B 107.9
C7 N6 C5 126.87(19)
C7 N6 H6A 119.5(17)
C5 N6 H6A 112.6(17)
N8 C7 N9 119.1(2)
N8 C7 N6 122.0(2)
N9 C7 N6 118.9(2)
C7 N8 H8A 117.9(14)
C7 N8 H8B 124.4(19)
H8A N8 H8B 118(2)
C7 N9 H9A 124.3(18)
C7 N9 H9B 119(2)
H9A N9 H9B 115(3)
C12 N11 H11A 115.4(15)
C12 N11 H11B 107.9(16)
H11A N11 H11B 111(2)
C12 N11 H11C 108.3(16)
H11A N11 H11C 104(2)
H11B N11 H11C 110(2)
O12 C11 O11 127.1(3)
O12 C11 C12 115.9(2)
O11 C11 C12 117.0(2)
N11 C12 C11 109.02(19)
N11 C12 C13 111.08(19)
C11 C12 C13 111.69(19)
N11 C12 H12 108.3
C11 C12 H12 108.3
C13 C12 H12 108.3
C14 C13 C12 115.66(19)
C14 C13 H13A 108.4
C12 C13 H13A 108.4
C14 C13 H13B 108.4
C12 C13 H13B 108.4
H13A C13 H13B 107.4
C15 C14 C13 113.8(2)
C15 C14 H14A 108.8
C13 C14 H14A 108.8
C15 C14 H14B 108.8
C13 C14 H14B 108.8
H14A C14 H14B 107.7
N16 C15 C14 110.3(2)
N16 C15 H15A 109.6
C14 C15 H15A 109.6
N16 C15 H15B 109.6
C14 C15 H15B 109.6
H15A C15 H15B 108.1
C17 N16 C15 125.2(2)
C17 N16 H16A 111.9(18)
C15 N16 H16A 120.3(19)
N18 C17 N19 119.6(3)
N18 C17 N16 122.0(2)
N19 C17 N16 118.4(2)
C17 N18 H18A 125.0(18)
C17 N18 H18B 121.7(16)
H18A N18 H18B 111(2)
C17 N19 H19A 120.5(18)
C17 N19 H19B 120.2(18)
H19A N19 H19B 119(3)
O22 C23 O21 123.3(2)
O22 C23 C24 116.8(2)
O21 C23 C24 120.0(2)
C25 C24 C23 117.7(2)
C25 C24 H24A 107.9
C23 C24 H24A 107.9
C25 C24 H24B 107.9
C23 C24 H24B 107.9
H24A C24 H24B 107.2
C24 C25 C26 112.9(2)
C24 C25 H25A 109.0
C26 C25 H25A 109.0
C24 C25 H25B 109.0
C26 C25 H25B 109.0
H25A C25 H25B 107.8
C27 C26 C25 113.48(19)
C27 C26 H26A 108.9
C25 C26 H26A 108.9
C27 C26 H26B 108.9
C25 C26 H26B 108.9
H26A C26 H26B 107.7
C26 C27 C28 117.4(2)
C26 C27 H27A 108.0
C28 C27 H27A 108.0
C26 C27 H27B 108.0
C28 C27 H27B 108.0
H27A C27 H27B 107.2
O29 C28 O30 123.7(2)
O29 C28 C27 119.4(2)
O30 C28 C27 116.88(19)

loop_
_geom_bond_atom_site_label_1
_geom_bond_atom_site_label_2
_geom_bond_site_symmetry_2
_geom_bond_distance
_geom_bond_publ_flag
N1 C2 . 1.491(3) ?
N1 H1A . 0.93(2) ?
N1 H1B . 0.88(3) ?
N1 H1C . 0.94(2) ?
O1 C1 . 1.255(3) ?
O2 C1 . 1.224(3) ?
C1 C2 . 1.541(3) ?
C2 C3 . 1.507(3) ?
C2 H2 . 0.9800 ?
C3 C4 . 1.523(3) ?
C3 H3A . 0.9700 ?
C3 H3B . 0.9700 ?
C4 C5 . 1.510(3) ?
C4 H4A . 0.9700 ?
C4 H4B . 0.9700 ?
C5 N6 . 1.457(3) ?
C5 H5A . 0.9700 ?
C5 H5B . 0.9700 ?
N6 C7 . 1.330(3) ?
N6 H6A . 0.92(2) ?
C7 N8 . 1.314(3) ?
C7 N9 . 1.329(3) ?
N8 H8A . 0.87(3) ?
N8 H8B . 0.97(3) ?
N9 H9A . 0.91(3) ?
N9 H9B . 0.88(3) ?
N11 C12 . 1.496(3) ?
N11 H11A . 1.10(3) ?
N11 H11B . 0.90(2) ?
N11 H11C . 0.97(2) ?
O11 C11 . 1.252(3) ?
O12 C11 . 1.229(3) ?
C11 C12 . 1.525(3) ?
C12 C13 . 1.529(3) ?
C12 H12 . 0.9800 ?
C13 C14 . 1.527(3) ?
C13 H13A . 0.9700 ?
C13 H13B . 0.9700 ?
C14 C15 . 1.521(3) ?
C14 H14A . 0.9700 ?
C14 H14B . 0.9700 ?
C15 N16 . 1.457(3) ?
C15 H15A . 0.9700 ?
C15 H15B . 0.9700 ?
N16 C17 . 1.329(3) ?
N16 H16A . 0.83(2) ?
C17 N18 . 1.307(3) ?
C17 N19 . 1.326(3) ?
N18 H18A . 0.81(3) ?
N18 H18B . 1.06(3) ?
N19 H19A . 0.85(3) ?
N19 H19B . 0.89(2) ?
O21 C23 . 1.256(3) ?
O22 C23 . 1.245(3) ?
C23 C24 . 1.509(4) ?
C24 C25 . 1.494(4) ?
C24 H24A . 0.9700 ?
C24 H24B . 0.9700 ?
C25 C26 . 1.511(3) ?
C25 H25A . 0.9700 ?
C25 H25B . 0.9700 ?
C26 C27 . 1.500(4) ?
C26 H26A . 0.9700 ?
C26 H26B . 0.9700 ?
C27 C28 . 1.509(3) ?
C27 H27A . 0.9700 ?
C27 H27B . 0.9700 ?
C28 O29 . 1.248(3) ?
C28 O30 . 1.259(3) ?

loop_
_geom_torsion_atom_site_label_1
_geom_torsion_atom_site_label_2
_geom_torsion_atom_site_label_3
_geom_torsion_atom_site_label_4
_geom_torsion
O2 C1 C2 N1 -129.5(2)
O1 C1 C2 N1 51.4(2)
O2 C1 C2 C3 -3.8(3)
O1 C1 C2 C3 177.07(18)
N1 C2 C3 C4 -72.4(2)
C1 C2 C3 C4 164.17(19)
C2 C3 C4 C5 -169.23(19)
C3 C4 C5 N6 64.8(3)
C4 C5 N6 C7 -121.6(2)
C5 N6 C7 N8 9.1(4)
C5 N6 C7 N9 -170.9(2)
O12 C11 C12 N11 157.6(2)
O11 C11 C12 N11 -25.1(3)
O12 C11 C12 C13 -79.3(3)
O11 C11 C12 C13 98.0(2)
N11 C12 C13 C14 -75.6(2)
C11 C12 C13 C14 162.4(2)
C12 C13 C14 C15 -74.6(3)
C13 C14 C15 N16 -69.4(3)
C14 C15 N16 C17 156.6(2)
C15 N16 C17 N18 -7.6(4)
C15 N16 C17 N19 173.2(2)
O22 C23 C24 C25 179.6(3)
O21 C23 C24 C25 0.1(4)
C23 C24 C25 C26 -177.8(2)
C24 C25 C26 C27 -179.6(3)
C25 C26 C27 C28 178.0(2)
C26 C27 C28 O29 4.3(4)
C26 C27 C28 O30 -176.1(2)

loop_
_cod_related_entry_id
_cod_related_entry_database
_cod_related_entry_code
1 ChemSpider 30654441
